data_2007127
loop_
_publ_author_name
'Krief, Alain'
'Ollevier, Thierry'
'Swinnen, Dominique'
'Norberg, Bernadette'
'Baudoux, Guy'
'Evrard, Guy'

_publ_section_title
;
 Synthesis and Absolute Structure Determination of Camphanoate
 Derivatives of Five Bicyclo[3.1.0]hexane Compounds
;
_journal_issue 3
_journal_name_full 'Acta Crystallographica Section C'
_journal_page_first 392
_journal_page_last 398
_journal_paper_doi 10.1107/S0108270197013929
_journal_volume 54
_journal_year 1998
_chemical_formula_moiety 'C21 H30 O6'
_chemical_formula_sum 'C21 H30 O6'
_chemical_formula_weight 756.90
_chemical_name_systematic
;
 ?
;
_space_group_IT_number 4
_symmetry_cell_setting monoclinic
_symmetry_space_group_name_Hall 'P 2yb'
_symmetry_space_group_name_H-M 'P 1 21 1'
_audit_creation_method SHELXL-97
_cell_angle_alpha 90.00
_cell_angle_beta 118.527(8)
_cell_angle_gamma 90.00
_cell_formula_units_Z 4
_cell_length_a 14.7140(10)
_cell_length_b 11.0010(10)
_cell_length_c 14.736(2)
_cell_measurement_reflns_used 25
_cell_measurement_temperature 292(2)
_cell_measurement_theta_max 50
_cell_measurement_theta_min 40
_cell_volume 2095.7(4)
_computing_cell_refinement 'CAD-4 EXPRESS'
_computing_data_collection 'CAD-4 EXPRESS (Enraf-Nonius, 1992)'
_computing_data_reduction 'NONIUS93 (Baudoux & Evrard, 1993)'
_computing_molecular_graphics 'PLATON (Spek, 1990)'
_computing_publication_material SHELXL97
_computing_structure_refinement 'SHELXL97 (Sheldrick, 1997)'
_computing_structure_solution 'SIR92 (Altomare, Cascarano, Giacovazzo & Guagliardi, 1993)'
_diffrn_ambient_temperature 292(2)
_diffrn_measured_fraction_theta_full 0.997
_diffrn_measured_fraction_theta_max 0.997
_diffrn_measurement_device_type 'Enraf-Nonius CAD-4'
_diffrn_measurement_method '\w/2\q scans'
_diffrn_radiation_monochromator graphite
_diffrn_radiation_source 'fine-focus sealed tube'
_diffrn_radiation_type CuK\a
_diffrn_radiation_wavelength 1.54178
_diffrn_reflns_av_R_equivalents 0.0152
_diffrn_reflns_av_sigmaI/netI 0.0271
_diffrn_reflns_limit_h_max 15
_diffrn_reflns_limit_h_min -18
_diffrn_reflns_limit_k_max 13
_diffrn_reflns_limit_k_min -10
_diffrn_reflns_limit_l_max 18
_diffrn_reflns_limit_l_min 0
_diffrn_reflns_number 6383
_diffrn_reflns_theta_full 71.83
_diffrn_reflns_theta_max 71.83
_diffrn_reflns_theta_min 3.41
_diffrn_standards_decay_% 6
_diffrn_standards_interval_time 60
_diffrn_standards_number 3
_exptl_absorpt_coefficient_mu 0.712
_exptl_absorpt_correction_type none?
_exptl_crystal_colour 'transparent colourless'
_exptl_crystal_density_diffrn 1.199
_exptl_crystal_density_method 'not measured'
_exptl_crystal_description 'irregular shape'
_exptl_crystal_F_000 816
_exptl_crystal_size_max 0.40
_exptl_crystal_size_mid 0.40
_exptl_crystal_size_min 0.12
_refine_diff_density_max 0.431
_refine_diff_density_min -0.364
_refine_ls_abs_structure_details 'Flack (1983) parameter = 0.0(2)'
_refine_ls_abs_structure_Flack 0.0(2)
_refine_ls_extinction_method none
_refine_ls_goodness_of_fit_ref 1.045
_refine_ls_hydrogen_treatment H_atoms:_see_text_below
_refine_ls_matrix_type full
_refine_ls_number_parameters 486
_refine_ls_number_reflns 5869
_refine_ls_number_restraints 0
_refine_ls_restrained_S_all 1.045
_refine_ls_R_factor_all 0.0504
_refine_ls_R_factor_gt 0.0478
_refine_ls_shift/su_max 0.002
_refine_ls_shift/su_mean 0.000
_refine_ls_structure_factor_coef Fsqd
_refine_ls_weighting_details 'w = 1/[\s^2^(Fo^2^)+(0.0833P)^2^+0.1229P] where P=(Fo^2^+2Fc^2^)/3'
_refine_ls_weighting_scheme calc
_refine_ls_wR_factor_ref 0.1329
_reflns_number_gt 5357
_reflns_number_total 5869
_reflns_threshold_expression I>2sigma(I)
_cod_data_source_file sk1154.cif
_cod_data_source_block V
_cod_depositor_comments
;
The following automatic conversions were performed:

'_refine_ls_weighting_scheme' value 'calc w =
1/[\s^2^(Fo^2^)+(0.0833P)^2^+0.1229P] where P=(Fo^2^+2Fc^2^)/3' was
changed to 'calc'. New tag '_refine_ls_weighting_details' was
created. The value of the new tag was set to 'w =
1/[\s^2^(Fo^2^)+(0.0833P)^2^+0.1229P] where P=(Fo^2^+2Fc^2^)/3'.

Automatic conversion script
Id: cif_fix_values 3143 2015-03-26 13:38:13Z robertas 
;
_cod_original_sg_symbol_Hall 'P 2y1'
_cod_original_sg_symbol_H-M 'P 21'
_cod_database_code 2007127

loop_
_symmetry_equiv_pos_as_xyz
'x, y, z'
'-x, y+1/2, -z'

loop_
_atom_site_label
_atom_site_fract_x
_atom_site_fract_y
_atom_site_fract_z
_atom_site_U_iso_or_equiv
_atom_site_adp_type
_atom_site_calc_flag
_atom_site_refinement_flags
_atom_site_occupancy
_atom_site_disorder_assembly
_atom_site_disorder_group
_atom_site_type_symbol
O1 1.09245(15) .0216(3) -.02667(16) .0630(5) Uani d . 1 . . O
O2 .9322(2) -.0443(4) -.1136(3) .1330(15) Uani d . 1 . . O
O3 1.30538(14) .1263(3) .01883(18) .0637(6) Uani d . 1 . . O
O4 1.4634(2) .1532(6) .0500(4) .212(3) Uani d . 1 . . O
O5 1.50536(14) .2780(3) .22548(15) .0603(5) Uani d . 1 . . O
O6 1.59565(19) .4180(3) .3435(2) .0993(9) Uani d . 1 . . O
C1 1.1098(2) .0048(4) -.1837(2) .0621(8) Uani d . 1 . . C
H1 1.0673 -.0349 -.2503 .075 Uiso calc R 1 . . H
C2 1.1240(2) -.0559(4) -.0867(2) .0608(7) Uani d . 1 . . C
H2 1.0850 -.1322 -.1037 .073 Uiso calc R 1 . . H
C3 1.2393(3) -.0819(3) -.0231(3) .0638(8) Uani d . 1 . . C
C4 1.2893(2) .0237(3) -.0509(3) .0591(7) Uani d . 1 . . C
H4 1.3553 -.0020 -.0458 .071 Uiso calc R 1 . . H
C5 1.2142(2) .0577(3) -.1605(3) .0624(8) Uani d . 1 . . C
H5 1.2366 .0513 -.2132 .075 Uiso calc R 1 . . H
C6 1.1249(2) .1405(4) -.1803(3) .0626(7) Uani d . 1 . . C
H6 1.1292 .1818 -.1195 .075 Uiso calc R 1 . . H
C7 1.2791(3) -.0988(4) .0926(3) .0844(11) Uani d . 1 . . C
H7A 1.3521 -.1146 .1259 .127 Uiso calc R 1 . . H
H7B 1.2441 -.1661 .1037 .127 Uiso calc R 1 . . H
H7C 1.2662 -.0262 .1208 .127 Uiso calc R 1 . . H
C8 1.2616(4) -.1980(4) -.0684(4) .0965(13) Uani d . 1 . . C
H8A 1.3339 -.2173 -.0302 .145 Uiso calc R 1 . . H
H8B 1.2430 -.1843 -.1395 .145 Uiso calc R 1 . . H
H8C 1.2217 -.2644 -.0636 .145 Uiso calc R 1 . . H
C9 .9930(2) .0230(4) -.0520(2) .0660(8) Uani d . 1 . . C
C10 .9681(3) .1213(5) .0013(3) .0872(12) Uani d . 1 . . C
H10A 1.0305 .1633 .0475 .131 Uiso calc R 1 . . H
H10B .9371 .0870 .0398 .131 Uiso calc R 1 . . H
H10C .9208 .1775 -.0489 .131 Uiso calc R 1 . . H
C11 1.3953(2) .1765(4) .0683(2) .0652(8) Uani d . 1 . . C
C12 1.39975(18) .2735(3) .14098(19) .0455(6) Uani d . 1 . . C
C13 1.3310(2) .2607(4) .1916(2) .0582(7) Uani d . 1 . . C
H13A 1.3554 .1966 .2430 .070 Uiso calc R 1 . . H
H13B 1.2598 .2446 .1408 .070 Uiso calc R 1 . . H
C14 1.3424(2) .3853(4) .2410(2) .0652(8) Uani d . 1 . . C
H14A 1.3723 .3785 .3154 .078 Uiso calc R 1 . . H
H14B 1.2760 .4259 .2139 .078 Uiso calc R 1 . . H
C15 1.4159(2) .4548(3) .2112(2) .0605(7) Uani d . 1 . . C
C16 1.5170(2) .3882(4) .2696(2) .0660(8) Uani d . 1 . . C
C17 1.4219(4) .5906(4) .2283(4) .1057(15) Uani d . 1 . . C
H17A 1.3544 .6256 .1885 .159 Uiso calc R 1 . . H
H17B 1.4686 .6253 .2070 .159 Uiso calc R 1 . . H
H17C 1.4465 .6072 .3003 .159 Uiso calc R 1 . . H
C18 1.3821(2) .4058(3) .1011(2) .0543(7) Uani d . 1 . . C
C19 1.2710(3) .4320(4) .0212(3) .0812(10) Uani d . 1 . . C
H19A 1.2255 .4074 .0476 .122 Uiso calc R 1 . . H
H19B 1.2543 .3878 -.0410 .122 Uiso calc R 1 . . H
H19C 1.2629 .5176 .0065 .122 Uiso calc R 1 . . H
C20 1.4554(3) .4448(5) .0599(3) .0969(13) Uani d . 1 . . C
H20A 1.5255 .4280 .1108 .145 Uiso calc R 1 . . H
H20B 1.4476 .5304 .0452 .145 Uiso calc R 1 . . H
H20C 1.4391 .4006 -.0022 .145 Uiso calc R 1 . . H
C21 1.0762(3) .2119(4) -.2788(3) .0886(11) Uani d . 1 . . C
H21A 1.0931 .2964 -.2638 .133 Uiso calc R 1 . . H
H21B 1.0025 .2019 -.3119 .133 Uiso calc R 1 . . H
H21C 1.1019 .1833 -.3239 .133 Uiso calc R 1 . . H
O31 1.42353(15) .4187(3) .61981(17) .0609(5) Uani d . 1 . . O
O32 1.5303(3) .5542(4) .6093(3) .1236(14) Uani d . 1 . . O
O33 1.19027(13) .3301(3) .54739(14) .0489(4) Uani d . 1 . . O
O34 1.01962(16) .3572(3) .4484(2) .0841(8) Uani d . 1 . . O
O35 .99611(13) .1423 .35455(15) .0573(5) Uani d . 1 . . O
O36 .93512(16) .0155(3) .21868(17) .0763(6) Uani d . 1 . . O
C31 1.3082(2) .5953(3) .5638(3) .0618(8) Uani d . 1 . . C
H31 1.3228 .6826 .5678 .074 Uiso calc R 1 . . H
C32 1.3774(2) .5152(3) .6524(2) .0588(7) Uani d . 1 . . C
H32 1.4317 .5639 .7071 .071 Uiso calc R 1 . . H
C33 1.3071(2) .4577(4) .6918(2) .0579(7) Uani d . 1 . . C
C34 1.2000(2) .4486(3) .5955(2) .0514(6) Uani d . 1 . . C
H34 1.1457 .4586 .6153 .062 Uiso calc R 1 . . H
C35 1.1959(2) .5526(3) .5263(2) .0569(7) Uani d . 1 . . C
H35 1.1415 .6140 .5069 .068 Uiso calc R 1 . . H
C36 1.2467(2) .5371(4) .4596(2) .0621(7) Uani d . 1 . . C
H36 1.2668 .4536 .4539 .074 Uiso calc R 1 . . H
C37 1.3483(3) .3381(4) .7499(3) .0727(9) Uani d . 1 . . C
H37A 1.3010 .3076 .7721 .109 Uiso calc R 1 . . H
H37B 1.4146 .3517 .8090 .109 Uiso calc R 1 . . H
H37C 1.3551 .2798 .7050 .109 Uiso calc R 1 . . H
C38 1.2955(3) .5534(4) .7623(3) .0816(11) Uani d . 1 . . C
H38A 1.2697 .6279 .7246 .122 Uiso calc R 1 . . H
H38B 1.3616 .5679 .8214 .122 Uiso calc R 1 . . H
H38C 1.2480 .5240 .7846 .122 Uiso calc R 1 . . H
C39 1.5003(2) .4501(4) .6013(2) .0676(8) Uani d . 1 . . C
C40 1.5413(3) .3470(4) .5670(3) .0789(10) Uani d . 1 . . C
H40A 1.5057 .2738 .5666 .118 Uiso calc R 1 . . H
H40B 1.6139 .3378 .6135 .118 Uiso calc R 1 . . H
H40C 1.5310 .3628 .4986 .118 Uiso calc R 1 . . H
C41 1.09587(19) .2960(3) .4761(2) .0475(6) Uani d . 1 . . C
C42 1.09976(18) .1718(3) .43566(19) .0435(5) Uani d . 1 . . C
C43 1.1329(3) .0635(3) .5106(2) .0575(7) Uani d . 1 . . C
H43A 1.1975 .0799 .5726 .069 Uiso calc R 1 . . H
H43B 1.0801 .0432 .5298 .069 Uiso calc R 1 . . H
C44 1.1455(3) -.0378(3) .4458(2) .0589(7) Uani d . 1 . . C
H44A 1.0975 -.1038 .4343 .071 Uiso calc R 1 . . H
H44B 1.2154 -.0696 .4794 .071 Uiso calc R 1 . . H
C45 1.1207(2) .0262(3) .34261(19) .0468(6) Uani d . 1 . . C
C46 1.0082(2) .0549(3) .2947(2) .0549(7) Uani d . 1 . . C
C47 1.1524(3) -.0415(4) .2731(2) .0643(8) Uani d . 1 . . C
H47A 1.2255 -.0565 .3095 .096 Uiso calc R 1 . . H
H47B 1.1357 .0063 .2127 .096 Uiso calc R 1 . . H
H47C 1.1161 -.1176 .2530 .096 Uiso calc R 1 . . H
C48 1.16524(17) .1562(3) .37938(18) .0405(5) Uani d . 1 . . C
C49 1.1349(2) .2459(3) .2915(2) .0563(7) Uani d . 1 . . C
H49A 1.0612 .2440 .2481 .084 Uiso calc R 1 . . H
H49B 1.1685 .2244 .2517 .084 Uiso calc R 1 . . H
H49C 1.1557 .3263 .3192 .084 Uiso calc R 1 . . H
C50 1.28220(19) .1588(3) .4487(2) .0573(7) Uani d . 1 . . C
H50A 1.3011 .1019 .5042 .086 Uiso calc R 1 . . H
H50B 1.3032 .2391 .4765 .086 Uiso calc R 1 . . H
H50C 1.3159 .1371 .4090 .086 Uiso calc R 1 . . H
C51 1.2114(3) .6128(4) .3644(3) .0860(11) Uani d . 1 . . C
H51A 1.2511 .5924 .3305 .129 Uiso calc R 1 . . H
H51B 1.2209 .6973 .3830 .129 Uiso calc R 1 . . H
H51C 1.1395 .5974 .3186 .129 Uiso calc R 1 . . H

loop_
_atom_site_aniso_label
_atom_site_aniso_U_11
_atom_site_aniso_U_22
_atom_site_aniso_U_33
_atom_site_aniso_U_12
_atom_site_aniso_U_13
_atom_site_aniso_U_23
O1 .0582(11) .0641(12) .0774(13) -.0142(10) .0409(10) -.0203(11)
O2 .0609(16) .185(4) .147(3) -.034(2) .0453(17) -.094(3)
O3 .0510(11) .0592(12) .0902(14) -.0098(9) .0411(11) -.0291(11)
O4 .0658(18) .299(6) .278(5) -.049(3) .087(3) -.226(5)
O5 .0425(10) .0623(12) .0562(11) .0093(9) .0075(8) -.0064(10)
O6 .0657(15) .116(2) .0813(16) -.0102(14) .0065(12) -.0355(17)
C1 .0634(18) .0592(18) .0657(18) -.0076(14) .0323(15) -.0192(15)
C2 .0649(17) .0522(16) .0745(18) -.0145(14) .0406(15) -.0174(15)
C3 .0714(19) .0457(16) .084(2) .0008(14) .0452(17) -.0041(15)
C4 .0578(16) .0485(15) .083(2) -.0030(13) .0438(16) -.0156(15)
C5 .0736(19) .0579(17) .0743(19) -.0064(15) .0503(16) -.0142(15)
C6 .0730(19) .0552(17) .0708(18) .0014(15) .0434(16) -.0059(15)
C7 .085(2) .077(2) .087(2) .0012(19) .038(2) .015(2)
C8 .114(3) .0475(19) .145(4) .0066(19) .075(3) -.014(2)
C9 .0539(16) .087(2) .0565(15) -.0084(17) .0259(13) -.0099(17)
C10 .071(2) .117(3) .076(2) .012(2) .0362(19) -.021(2)
C11 .0386(14) .083(2) .0707(18) .0099(14) .0231(13) -.0187(17)
C12 .0360(12) .0507(14) .0458(13) .0041(11) .0162(10) -.0009(12)
C13 .0641(17) .0641(18) .0597(16) -.0007(14) .0404(14) .0058(14)
C14 .0658(18) .075(2) .0646(17) -.0018(16) .0389(15) -.0105(16)
C15 .0578(16) .0491(16) .0736(18) .0007(13) .0304(14) -.0013(15)
C16 .0537(16) .074(2) .0609(17) -.0085(15) .0199(14) -.0122(16)
C17 .103(3) .056(2) .154(4) -.011(2) .057(3) -.025(3)
C18 .0493(14) .0617(18) .0574(15) .0016(13) .0299(12) .0118(14)
C19 .0636(19) .086(3) .074(2) .0177(18) .0173(16) .032(2)
C20 .089(3) .130(4) .085(2) -.022(3) .052(2) .025(3)
C21 .101(3) .085(3) .087(2) .016(2) .050(2) .012(2)
O31 .0526(10) .0615(12) .0807(13) -.0114(9) .0415(10) -.0099(11)
O32 .131(3) .105(2) .199(4) -.066(2) .130(3) -.063(2)
O33 .0467(9) .0423(10) .0614(11) -.0055(7) .0288(8) -.0085(8)
O34 .0503(12) .0804(16) .1050(17) .0149(11) .0235(12) -.0324(14)
O35 .0383(9) .0698(12) .0651(11) -.0091(9) .0257(8) -.0215(10)
O36 .0542(12) .0920(16) .0712(13) -.0170(11) .0206(11) -.0313(13)
C31 .0732(19) .0449(15) .0798(19) -.0181(14) .0467(17) -.0168(15)
C32 .0601(16) .0544(16) .0694(17) -.0180(14) .0370(14) -.0187(15)
C33 .0579(16) .0620(17) .0621(16) -.0146(14) .0354(14) -.0156(15)
C34 .0539(14) .0451(14) .0678(16) -.0063(12) .0391(13) -.0129(13)
C35 .0636(17) .0419(15) .0746(18) .0012(13) .0406(15) -.0045(13)
C36 .077(2) .0470(16) .0751(19) -.0017(15) .0468(17) -.0006(15)
C37 .0664(19) .084(2) .0681(19) -.0100(18) .0321(16) .0076(18)
C38 .082(2) .098(3) .082(2) -.028(2) .054(2) -.031(2)
C39 .0566(17) .085(2) .0705(19) -.0191(17) .0378(15) -.0169(18)
C40 .0608(18) .098(3) .090(2) .0011(19) .0458(18) -.008(2)
C41 .0433(13) .0535(15) .0526(13) -.0028(12) .0285(11) -.0049(12)
C42 .0356(11) .0506(14) .0478(13) -.0053(10) .0229(10) -.0023(11)
C43 .0738(19) .0514(16) .0553(15) -.0123(14) .0373(14) -.0006(13)
C44 .0767(19) .0431(15) .0569(15) -.0078(14) .0320(15) -.0011(13)
C45 .0500(13) .0430(14) .0501(13) -.0009(11) .0261(11) -.0020(12)
C46 .0515(15) .0599(17) .0538(14) -.0081(13) .0254(13) -.0064(14)
C47 .0716(19) .0580(18) .0690(18) .0070(15) .0381(16) -.0105(15)
C48 .0385(11) .0398(13) .0478(12) -.0021(10) .0243(10) -.0004(11)
C49 .0681(18) .0511(16) .0570(15) -.0023(13) .0359(14) .0057(13)
C50 .0397(13) .0604(17) .0755(18) -.0025(12) .0306(13) -.0119(15)
C51 .110(3) .065(2) .094(3) .012(2) .058(2) .018(2)

loop_
_atom_type_symbol
_atom_type_description
_atom_type_scat_dispersion_real
_atom_type_scat_dispersion_imag
_atom_type_scat_source
C C 0.0181 0.0091 'International Tables Vol C Tables 4.2.6.8 and 6.1.1.4'
H H 0.0000 0.0000 'International Tables Vol C Tables 4.2.6.8 and 6.1.1.4'
O O 0.0492 0.0322 'International Tables Vol C Tables 4.2.6.8 and 6.1.1.4'

loop_
_geom_angle_atom_site_label_1
_geom_angle_atom_site_label_2
_geom_angle_atom_site_label_3
_geom_angle
C9 O1 C2 117.7(2)
C11 O3 C4 120.2(2)
C16 O5 C12 106.3(2)
C2 C1 C6 117.3(3)
C2 C1 C5 106.9(3)
C6 C1 C5 59.7(2)
C2 C1 H1 119.2
C6 C1 H1 119.2
C5 C1 H1 119.2
O1 C2 C1 112.3(3)
O1 C2 C3 108.7(2)
C1 C2 C3 106.1(2)
O1 C2 H2 109.9
C1 C2 H2 109.9
C3 C2 H2 109.9
C2 C3 C7 115.5(3)
C2 C3 C4 103.3(3)
C7 C3 C4 114.4(3)
C2 C3 C8 107.0(3)
C7 C3 C8 109.5(3)
C4 C3 C8 106.4(3)
O3 C4 C5 110.5(2)
O3 C4 C3 109.5(2)
C5 C4 C3 106.0(3)
O3 C4 H4 110.3
C5 C4 H4 110.3
C3 C4 H4 110.3
C4 C5 C6 118.9(2)
C4 C5 C1 106.9(3)
C6 C5 C1 59.6(2)
C4 C5 H5 118.7
C6 C5 H5 118.7
C1 C5 H5 118.7
C21 C6 C1 119.6(3)
C21 C6 C5 118.3(3)
C1 C6 C5 60.6(2)
C21 C6 H6 115.7
C1 C6 H6 115.7
C5 C6 H6 115.7
C3 C7 H7A 109.5
C3 C7 H7B 109.5
H7A C7 H7B 109.5
C3 C7 H7C 109.5
H7A C7 H7C 109.5
H7B C7 H7C 109.5
C3 C8 H8A 109.5
C3 C8 H8B 109.5
H8A C8 H8B 109.5
C3 C8 H8C 109.5
H8A C8 H8C 109.5
H8B C8 H8C 109.5
O2 C9 O1 122.5(3)
O2 C9 C10 125.2(3)
O1 C9 C10 112.2(3)
C9 C10 H10A 109.5
C9 C10 H10B 109.5
H10A C10 H10B 109.5
C9 C10 H10C 109.5
H10A C10 H10C 109.5
H10B C10 H10C 109.5
O4 C11 O3 122.1(3)
O4 C11 C12 124.6(3)
O3 C11 C12 113.1(2)
O5 C12 C11 107.5(2)
O5 C12 C13 105.8(2)
C11 C12 C13 118.3(2)
O5 C12 C18 102.2(2)
C11 C12 C18 117.3(2)
C13 C12 C18 104.1(2)
C12 C13 C14 101.7(2)
C12 C13 H13A 111.4
C14 C13 H13A 111.4
C12 C13 H13B 111.4
C14 C13 H13B 111.4
H13A C13 H13B 109.3
C13 C14 C15 103.9(2)
C13 C14 H14A 111.0
C15 C14 H14A 111.0
C13 C14 H14B 111.0
C15 C14 H14B 111.0
H14A C14 H14B 109.0
C16 C15 C17 115.0(3)
C16 C15 C14 103.4(3)
C17 C15 C14 115.7(3)
C16 C15 C18 99.5(2)
C17 C15 C18 118.9(3)
C14 C15 C18 102.0(2)
O6 C16 O5 122.1(3)
O6 C16 C15 130.5(3)
O5 C16 C15 107.4(2)
C15 C17 H17A 109.5
C15 C17 H17B 109.5
H17A C17 H17B 109.5
C15 C17 H17C 109.5
H17A C17 H17C 109.5
H17B C17 H17C 109.5
C19 C18 C20 109.9(3)
C19 C18 C12 113.4(2)
C20 C18 C12 113.2(3)
C19 C18 C15 115.7(3)
C20 C18 C15 112.6(3)
C12 C18 C15 91.0(2)
C18 C19 H19A 109.5
C18 C19 H19B 109.5
H19A C19 H19B 109.5
C18 C19 H19C 109.5
H19A C19 H19C 109.5
H19B C19 H19C 109.5
C18 C20 H20A 109.5
C18 C20 H20B 109.5
H20A C20 H20B 109.5
C18 C20 H20C 109.5
H20A C20 H20C 109.5
H20B C20 H20C 109.5
C6 C21 H21A 109.5
C6 C21 H21B 109.5
H21A C21 H21B 109.5
C6 C21 H21C 109.5
H21A C21 H21C 109.5
H21B C21 H21C 109.5
C39 O31 C32 117.0(2)
C41 O33 C34 117.3(2)
C46 O35 C42 106.11(19)
C32 C31 C36 117.8(3)
C32 C31 C35 107.4(2)
C36 C31 C35 59.0(2)
C32 C31 H31 119.1
C36 C31 H31 119.1
C35 C31 H31 119.1
O31 C32 C31 111.7(2)
O31 C32 C33 109.0(2)
C31 C32 C33 105.7(2)
O31 C32 H32 110.1
C31 C32 H32 110.1
C33 C32 H32 110.1
C37 C33 C34 114.7(2)
C37 C33 C32 114.0(3)
C34 C33 C32 104.7(2)
C37 C33 C38 110.6(3)
C34 C33 C38 105.7(3)
C32 C33 C38 106.4(2)
O33 C34 C35 112.7(2)
O33 C34 C33 109.0(2)
C35 C34 C33 105.4(2)
O33 C34 H34 109.9
C35 C34 H34 109.9
C33 C34 H34 109.9
C36 C35 C34 118.8(2)
C36 C35 C31 59.2(2)
C34 C35 C31 107.2(3)
C36 C35 H35 118.7
C34 C35 H35 118.7
C31 C35 H35 118.7
C51 C36 C35 119.5(3)
C51 C36 C31 119.4(3)
C35 C36 C31 61.8(2)
C51 C36 H36 115.2
C35 C36 H36 115.2
C31 C36 H36 115.2
C33 C37 H37A 109.5
C33 C37 H37B 109.5
H37A C37 H37B 109.5
C33 C37 H37C 109.5
H37A C37 H37C 109.5
H37B C37 H37C 109.5
C33 C38 H38A 109.5
C33 C38 H38B 109.5
H38A C38 H38B 109.5
C33 C38 H38C 109.5
H38A C38 H38C 109.5
H38B C38 H38C 109.5
O32 C39 O31 122.1(3)
O32 C39 C40 124.5(3)
O31 C39 C40 113.3(3)
C39 C40 H40A 109.5
C39 C40 H40B 109.5
H40A C40 H40B 109.5
C39 C40 H40C 109.5
H40A C40 H40C 109.5
H40B C40 H40C 109.5
O34 C41 O33 124.2(3)
O34 C41 C42 125.5(2)
O33 C41 C42 110.2(2)
O35 C42 C41 107.8(2)
O35 C42 C43 105.4(2)
C41 C42 C43 118.6(2)
O35 C42 C48 102.17(18)
C41 C42 C48 117.7(2)
C43 C42 C48 103.5(2)
C44 C43 C42 101.9(2)
C44 C43 H43A 111.4
C42 C43 H43A 111.4
C44 C43 H43B 111.4
C42 C43 H43B 111.4
H43A C43 H43B 109.2
C43 C44 C45 103.8(2)
C43 C44 H44A 111.0
C45 C44 H44A 111.0
C43 C44 H44B 111.0
C45 C44 H44B 111.0
H44A C44 H44B 109.0
C46 C45 C47 114.6(2)
C46 C45 C44 104.3(2)
C47 C45 C44 115.9(2)
C46 C45 C48 99.1(2)
C47 C45 C48 118.3(2)
C44 C45 C48 102.3(2)
O36 C46 O35 121.2(3)
O36 C46 C45 131.4(3)
O35 C46 C45 107.4(2)
C45 C47 H47A 109.5
C45 C47 H47B 109.5
H47A C47 H47B 109.5
C45 C47 H47C 109.5
H47A C47 H47C 109.5
H47B C47 H47C 109.5
C49 C48 C50 109.7(2)
C49 C48 C42 112.3(2)
C50 C48 C42 115.5(2)
C49 C48 C45 113.4(2)
C50 C48 C45 113.7(2)
C42 C48 C45 91.31(18)
C48 C49 H49A 109.5
C48 C49 H49B 109.5
H49A C49 H49B 109.5
C48 C49 H49C 109.5
H49A C49 H49C 109.5
H49B C49 H49C 109.5
C48 C50 H50A 109.5
C48 C50 H50B 109.5
H50A C50 H50B 109.5
C48 C50 H50C 109.5
H50A C50 H50C 109.5
H50B C50 H50C 109.5
C36 C51 H51A 109.5
C36 C51 H51B 109.5
H51A C51 H51B 109.5
C36 C51 H51C 109.5
H51A C51 H51C 109.5
H51B C51 H51C 109.5

loop_
_geom_bond_atom_site_label_1
_geom_bond_atom_site_label_2
_geom_bond_site_symmetry_2
_geom_bond_distance
_geom_bond_publ_flag
O1 C9 . 1.327(3) ?
O1 C2 . 1.455(3) ?
O2 C9 . 1.181(4) ?
O3 C11 . 1.291(3) ?
O3 C4 . 1.467(3) ?
O4 C11 . 1.183(4) ?
O5 C16 . 1.348(4) ?
O5 C12 . 1.456(3) ?
O6 C16 . 1.195(4) ?
C1 C2 . 1.499(5) ?
C1 C6 . 1.506(5) ?
C1 C5 . 1.521(4) ?
C1 H1 . .9800 ?
C2 C3 . 1.523(4) ?
C2 H2 . .9800 ?
C3 C7 . 1.526(5) ?
C3 C4 . 1.531(4) ?
C3 C8 . 1.547(5) ?
C4 C5 . 1.506(5) ?
C4 H4 . .9800 ?
C5 C6 . 1.508(4) ?
C5 H5 . .9800 ?
C6 C21 . 1.498(5) ?
C6 H6 . .9800 ?
C7 H7A . .9600 ?
C7 H7B . .9600 ?
C7 H7C . .9600 ?
C8 H8A . .9600 ?
C8 H8B . .9600 ?
C8 H8C . .9600 ?
C9 C10 . 1.482(5) ?
C10 H10A . .9600 ?
C10 H10B . .9600 ?
C10 H10C . .9600 ?
C11 C12 . 1.492(4) ?
C12 C13 . 1.523(4) ?
C12 C18 . 1.544(4) ?
C13 C14 . 1.524(5) ?
C13 H13A . .9700 ?
C13 H13B . .9700 ?
C14 C15 . 1.548(4) ?
C14 H14A . .9700 ?
C14 H14B . .9700 ?
C15 C16 . 1.507(4) ?
C15 C17 . 1.511(5) ?
C15 C18 . 1.549(4) ?
C17 H17A . .9600 ?
C17 H17B . .9600 ?
C17 H17C . .9600 ?
C18 C19 . 1.518(4) ?
C18 C20 . 1.531(4) ?
C19 H19A . .9600 ?
C19 H19B . .9600 ?
C19 H19C . .9600 ?
C20 H20A . .9600 ?
C20 H20B . .9600 ?
C20 H20C . .9600 ?
C21 H21A . .9600 ?
C21 H21B . .9600 ?
C21 H21C . .9600 ?
O31 C39 . 1.328(3) ?
O31 C32 . 1.459(4) ?
O32 C39 . 1.213(4) ?
O33 C41 . 1.334(3) ?
O33 C34 . 1.457(3) ?
O34 C41 . 1.201(3) ?
O35 C46 . 1.373(3) ?
O35 C42 . 1.456(3) ?
O36 C46 . 1.203(3) ?
C31 C32 . 1.498(5) ?
C31 C36 . 1.504(5) ?
C31 C35 . 1.543(4) ?
C31 H31 . .9800 ?
C32 C33 . 1.542(4) ?
C32 H32 . .9800 ?
C33 C37 . 1.528(5) ?
C33 C34 . 1.540(4) ?
C33 C38 . 1.546(4) ?
C34 C35 . 1.515(4) ?
C34 H34 . .9800 ?
C35 C36 . 1.501(4) ?
C35 H35 . .9800 ?
C36 C51 . 1.495(5) ?
C36 H36 . .9800 ?
C37 H37A . .9600 ?
C37 H37B . .9600 ?
C37 H37C . .9600 ?
C38 H38A . .9600 ?
C38 H38B . .9600 ?
C38 H38C . .9600 ?
C39 C40 . 1.482(5) ?
C40 H40A . .9600 ?
C40 H40B . .9600 ?
C40 H40C . .9600 ?
C41 C42 . 1.502(4) ?
C42 C43 . 1.537(4) ?
C42 C48 . 1.552(3) ?
C43 C44 . 1.535(4) ?
C43 H43A . .9700 ?
C43 H43B . .9700 ?
C44 C45 . 1.553(4) ?
C44 H44A . .9700 ?
C44 H44B . .9700 ?
C45 C46 . 1.491(4) ?
C45 C47 . 1.509(4) ?
C45 C48 . 1.558(4) ?
C47 H47A . .9600 ?
C47 H47B . .9600 ?
C47 H47C . .9600 ?
C48 C49 . 1.516(4) ?
C48 C50 . 1.525(3) ?
C49 H49A . .9600 ?
C49 H49B . .9600 ?
C49 H49C . .9600 ?
C50 H50A . .9600 ?
C50 H50B . .9600 ?
C50 H50C . .9600 ?
C51 H51A . .9600 ?
C51 H51B . .9600 ?
C51 H51C . .9600 ?

loop_
_geom_torsion_atom_site_label_1
_geom_torsion_atom_site_label_2
_geom_torsion_atom_site_label_3
_geom_torsion_atom_site_label_4
_geom_torsion
_geom_torsion_publ_flag
C9 O1 C2 C1 84.2(3) ?
C9 O1 C2 C3 -158.7(3) ?
C6 C1 C2 O1 33.0(4) ?
C5 C1 C2 O1 97.2(3) ?
C6 C1 C2 C3 -85.6(3) ?
C5 C1 C2 C3 -21.5(3) yes
O1 C2 C3 C7 37.1(4) ?
C1 C2 C3 C7 158.0(3) ?
O1 C2 C3 C4 -88.6(3) ?
C1 C2 C3 C4 32.3(3) yes
O1 C2 C3 C8 159.3(3) ?
C1 C2 C3 C8 -79.8(3) ?
C11 O3 C4 C5 -115.8(3) ?
C11 O3 C4 C3 127.8(3) ?
C2 C3 C4 O3 88.1(3) ?
C7 C3 C4 O3 -38.3(4) ?
C8 C3 C4 O3 -159.4(3) ?
C2 C3 C4 C5 -31.1(3) yes
C7 C3 C4 C5 -157.5(3) ?
C8 C3 C4 C5 81.4(3) ?
O3 C4 C5 C6 -35.9(4) ?
C3 C4 C5 C6 82.6(3) ?
O3 C4 C5 C1 -100.1(3) ?
C3 C4 C5 C1 18.4(3) yes
C2 C1 C5 C4 1.8(3) yes
C6 C1 C5 C4 114.0(3) ?
C2 C1 C5 C6 -112.2(3) ?
C2 C1 C6 C21 -157.7(3) ?
C5 C1 C6 C21 107.8(3) ?
C2 C1 C6 C5 94.4(3) ?
C4 C5 C6 C21 156.6(3) ?
C1 C5 C6 C21 -109.9(4) ?
C4 C5 C6 C1 -93.5(3) ?
C2 O1 C9 O2 7.7(5) ?
C2 O1 C9 C10 -169.4(3) ?
C4 O3 C11 O4 9.8(6) ?
C4 O3 C11 C12 -176.0(3) ?
C16 O5 C12 C11 159.6(3) ?
C16 O5 C12 C13 -73.2(3) ?
C16 O5 C12 C18 35.5(3) ?
O4 C11 C12 O5 -35.1(6) ?
O3 C11 C12 O5 151.0(3) ?
O4 C11 C12 C13 -154.6(5) ?
O3 C11 C12 C13 31.4(4) ?
O4 C11 C12 C18 79.3(6) ?
O3 C11 C12 C18 -94.7(3) ?
O5 C12 C13 C14 69.9(3) ?
C11 C12 C13 C14 -169.6(3) ?
C18 C12 C13 C14 -37.3(3) ?
C12 C13 C14 C15 0.6(3) ?
C13 C14 C15 C16 -67.2(3) ?
C13 C14 C15 C17 166.3(3) ?
C13 C14 C15 C18 35.7(3) ?
C12 O5 C16 O6 178.1(3) ?
C12 O5 C16 C15 0.1(3) ?
C17 C15 C16 O6 19.0(6) ?
C14 C15 C16 O6 -108.1(4) ?
C18 C15 C16 O6 147.1(4) ?
C17 C15 C16 O5 -163.2(4) ?
C14 C15 C16 O5 69.7(3) ?
C18 C15 C16 O5 -35.1(3) ?
O5 C12 C18 C19 -171.7(2) ?
C11 C12 C18 C19 71.1(3) ?
C13 C12 C18 C19 -61.8(3) ?
O5 C12 C18 C20 62.2(3) ?
C11 C12 C18 C20 -55.1(3) ?
C13 C12 C18 C20 172.1(3) ?
O5 C12 C18 C15 -53.0(2) ?
C11 C12 C18 C15 -170.2(2) ?
C13 C12 C18 C15 56.9(2) ?
C16 C15 C18 C19 167.9(3) ?
C17 C15 C18 C19 -66.7(4) ?
C14 C15 C18 C19 61.9(3) ?
C16 C15 C18 C20 -64.6(3) ?
C17 C15 C18 C20 60.9(4) ?
C14 C15 C18 C20 -170.5(3) ?
C16 C15 C18 C12 51.1(2) ?
C17 C15 C18 C12 176.6(3) ?
C14 C15 C18 C12 -54.8(2) ?
C39 O31 C32 C31 75.3(3) ?
C39 O31 C32 C33 -168.2(3) ?
C36 C31 C32 O31 35.3(3) ?
C35 C31 C32 O31 98.9(2) ?
C36 C31 C32 C33 -83.2(3) ?
C35 C31 C32 C33 -19.6(3) yes
O31 C32 C33 C37 36.2(3) ?
C31 C32 C33 C37 156.5(3) ?
O31 C32 C33 C34 -89.9(3) ?
C31 C32 C33 C34 30.3(3) yes
O31 C32 C33 C38 158.4(3) ?
C31 C32 C33 C38 -81.3(3) ?
C41 O33 C34 C35 -76.9(3) ?
C41 O33 C34 C33 166.4(2) ?
C37 C33 C34 O33 -33.9(3) ?
C32 C33 C34 O33 91.9(3) ?
C38 C33 C34 O33 -156.0(2) ?
C37 C33 C34 C35 -155.1(2) ?
C32 C33 C34 C35 -29.4(3) yes
C38 C33 C34 C35 82.8(3) ?
O33 C34 C35 C36 -37.5(3) ?
C33 C34 C35 C36 81.3(3) ?
O33 C34 C35 C31 -101.3(2) ?
C33 C34 C35 C31 17.5(3) yes
C32 C31 C35 C36 -112.5(3) ?
C32 C31 C35 C34 1.3(3) yes
C36 C31 C35 C34 113.8(3) ?
C34 C35 C36 C51 156.5(3) ?
C31 C35 C36 C51 -109.7(3) ?
C34 C35 C36 C31 -93.8(3) ?
C32 C31 C36 C51 -155.7(3) ?
C35 C31 C36 C51 109.8(3) ?
C32 C31 C36 C35 94.5(3) ?
C32 O31 C39 O32 -1.1(5) ?
C32 O31 C39 C40 -179.0(3) ?
C34 O33 C41 O34 1.2(4) ?
C34 O33 C41 C42 -179.46(19) ?
C46 O35 C42 C41 158.0(2) ?
C46 O35 C42 C43 -74.4(2) ?
C46 O35 C42 C48 33.4(3) ?
O34 C41 C42 O35 2.4(4) ?
O33 C41 C42 O35 -176.9(2) ?
O34 C41 C42 C43 -117.1(3) ?
O33 C41 C42 C43 63.6(3) ?
O34 C41 C42 C48 117.1(3) ?
O33 C41 C42 C48 -62.2(3) ?
O35 C42 C43 C44 69.1(3) ?
C41 C42 C43 C44 -170.3(2) ?
C48 C42 C43 C44 -37.8(3) ?
C42 C43 C44 C45 1.4(3) ?
C43 C44 C45 C46 -67.8(3) ?
C43 C44 C45 C47 165.2(3) ?
C43 C44 C45 C48 35.0(3) ?
C42 O35 C46 O36 -177.4(3) ?
C42 O35 C46 C45 2.6(3) ?
C47 C45 C46 O36 15.9(5) ?
C44 C45 C46 O36 -111.9(4) ?
C48 C45 C46 O36 142.9(3) ?
C47 C45 C46 O35 -164.1(2) ?
C44 C45 C46 O35 68.1(3) ?
C48 C45 C46 O35 -37.1(3) ?
O35 C42 C48 C49 63.6(3) ?
C41 C42 C48 C49 -54.1(3) ?
C43 C42 C48 C49 173.0(2) ?
O35 C42 C48 C50 -169.6(2) ?
C41 C42 C48 C50 72.7(3) ?
C43 C42 C48 C50 -60.3(3) ?
O35 C42 C48 C45 -52.4(2) ?
C41 C42 C48 C45 -170.1(2) ?
C43 C42 C48 C45 56.9(2) ?
C46 C45 C48 C49 -62.9(3) ?
C47 C45 C48 C49 61.5(3) ?
C44 C45 C48 C49 -169.8(2) ?
C46 C45 C48 C50 170.8(2) ?
C47 C45 C48 C50 -64.8(3) ?
C44 C45 C48 C50 63.8(3) ?
C46 C45 C48 C42 52.1(2) ?
C47 C45 C48 C42 176.5(2) ?
C44 C45 C48 C42 -54.8(2) ?

loop_
_cod_related_entry_id
_cod_related_entry_database
_cod_related_entry_code
1 ChemSpider 30652197
